data_4101196
loop_
_publ_author_name
'Burck, Sebastian'
'Gudat, Dietrich'
'Nieger, Martin'
'Du Mont, Wolf-Walter'

_publ_section_title
;
 P-Hydrogen substituted 1,3,2-Diazaphospholenes: Molecular Hydrides
;
_journal_name_full 'Journal of the American Chemical Society'
_journal_paper_doi 10.1021/ja057827j
_journal_year 2006
_chemical_formula_moiety 'C10 H20 N2 P - Ge Cl3'
_chemical_formula_sum 'C10 H20 Cl3 Ge N2 P'
_chemical_formula_weight 378.19
_space_group_IT_number 62
_symmetry_cell_setting orthorhombic
_symmetry_space_group_name_Hall '-P 2ac 2n'
_symmetry_space_group_name_H-M 'P n m a'
_cell_angle_alpha 90.00
_cell_angle_beta 90.00
_cell_angle_gamma 90.00
_cell_formula_units_Z 4
_cell_length_a 12.9640(4)
_cell_length_b 17.3985(6)
_cell_length_c 7.3944(2)
_cell_measurement_temperature 123(2)
_cell_volume 1667.84(9)
_diffrn_ambient_temperature 123(2)
_exptl_crystal_density_diffrn 1.506
_cod_database_code 4101196

loop_
_symmetry_equiv_pos_as_xyz
'x, y, z'
'-x+1/2, -y, z+1/2'
'-x, y+1/2, -z'
'x+1/2, -y+1/2, -z+1/2'
'-x, -y, -z'
'x-1/2, y, -z-1/2'
'x, -y-1/2, z'
'-x-1/2, y-1/2, z-1/2'

loop_
_atom_site_label
_atom_site_type_symbol
_atom_site_fract_x
_atom_site_fract_y
_atom_site_fract_z
_atom_site_U_iso_or_equiv
_atom_site_adp_type
_atom_site_occupancy
_atom_site_symmetry_multiplicity
_atom_site_calc_flag
_atom_site_refinement_flags
_atom_site_disorder_assembly
_atom_site_disorder_group
P1 P 0.37760(5) 0.7500 0.58819(8) 0.01995(15) Uani 1 2 d S . .
N1 N 0.34592(10) 0.68201(8) 0.73647(17) 0.0206(3) Uani 1 1 d . . .
C1 C 0.31036(13) 0.71152(10) 0.8960(2) 0.0280(4) Uani 1 1 d . . .
H1 H 0.2882 0.6810 0.9953 0.034 Uiso 1 1 calc R . .
C11 C 0.35516(14) 0.59686(10) 0.7044(3) 0.0329(5) Uani 1 1 d . . .
C12 C 0.24739(15) 0.56224(11) 0.7169(3) 0.0395(5) Uani 1 1 d . . .
H12A H 0.2195 0.5709 0.8383 0.059 Uiso 1 1 calc R . .
H12B H 0.2510 0.5069 0.6930 0.059 Uiso 1 1 calc R . .
H12C H 0.2024 0.5867 0.6273 0.059 Uiso 1 1 calc R . .
C13 C 0.42653(18) 0.56393(13) 0.8502(3) 0.0544(7) Uani 1 1 d . . .
H13A H 0.3962 0.5729 0.9698 0.082 Uiso 1 1 calc R . .
H13B H 0.4940 0.5892 0.8432 0.082 Uiso 1 1 calc R . .
H13C H 0.4351 0.5086 0.8310 0.082 Uiso 1 1 calc R . .
C14 C 0.40070(16) 0.58454(12) 0.5177(3) 0.0442(6) Uani 1 1 d . . .
H14A H 0.4700 0.6070 0.5130 0.066 Uiso 1 1 calc R . .
H14B H 0.3567 0.6094 0.4271 0.066 Uiso 1 1 calc R . .
H14C H 0.4048 0.5293 0.4924 0.066 Uiso 1 1 calc R . .
Ge1 Ge 0.54537(2) 0.7500 0.15666(3) 0.02676(11) Uani 1 2 d S . .
Cl2 Cl 0.65189(4) 0.65039(3) 0.24406(6) 0.03959(15) Uani 1 1 d . . .
Cl1 Cl 0.59424(5) 0.7500 -0.13977(7) 0.02519(16) Uani 1 2 d S . .

loop_
_atom_site_aniso_label
_atom_site_aniso_U_11
_atom_site_aniso_U_22
_atom_site_aniso_U_33
_atom_site_aniso_U_23
_atom_site_aniso_U_13
_atom_site_aniso_U_12
P1 0.0220(3) 0.0164(3) 0.0214(3) 0.000 0.0032(3) 0.000
N1 0.0179(8) 0.0174(8) 0.0266(7) 0.0038(6) -0.0013(6) -0.0013(6)
C1 0.0208(9) 0.0404(10) 0.0227(8) 0.0084(7) -0.0006(8) -0.0035(8)
C11 0.0241(11) 0.0154(10) 0.0592(12) 0.0058(9) -0.0097(9) -0.0010(8)
C12 0.0295(11) 0.0227(11) 0.0664(13) 0.0124(9) -0.0110(10) -0.0083(8)
C13 0.0393(12) 0.0237(11) 0.100(2) 0.0197(12) -0.0301(12) -0.0007(10)
C14 0.0331(12) 0.0231(11) 0.0765(16) -0.0183(10) 0.0027(11) 0.0033(9)
Ge1 0.02132(17) 0.03659(19) 0.02236(16) 0.000 0.00199(11) 0.000
Cl2 0.0584(4) 0.0264(3) 0.0340(3) 0.00221(19) -0.0152(2) 0.0011(2)
Cl1 0.0205(3) 0.0328(4) 0.0223(3) 0.000 0.0002(2) 0.000

loop_
_geom_bond_atom_site_label_1
_geom_bond_atom_site_label_2
_geom_bond_distance
_geom_bond_site_symmetry_2
_geom_bond_publ_flag
P1 N1 1.6644(14) 7_575 ?
P1 N1 1.6644(14) . ?
P1 Ge1 3.8617(7) . ?
N1 C1 1.367(2) . ?
N1 C11 1.505(2) . ?
C1 C1 1.339(4) 7_575 ?
C1 H1 0.9500 . ?
C11 C14 1.516(3) . ?
C11 C12 1.524(3) . ?
C11 C13 1.532(3) . ?
C12 H12A 0.9800 . ?
C12 H12B 0.9800 . ?
C12 H12C 0.9800 . ?
C13 H13A 0.9800 . ?
C13 H13B 0.9800 . ?
C13 H13C 0.9800 . ?
C14 H14A 0.9800 . ?
C14 H14B 0.9800 . ?
C14 H14C 0.9800 . ?
Ge1 Cl1 2.2816(6) . ?
Ge1 Cl2 2.3083(5) 7_575 ?
Ge1 Cl2 2.3082(5) . ?
